data_7039350
loop_
_publ_author_name
'Escriche-Tur, Luis'
'Font-Bardia, Merc\`e'
'Albela, Bel\'en'
'Corbella, Montserrat'

_publ_section_title
;
 New insights into the comprehension of the magnetic properties of
 dinuclear Mn(III) compounds with the general formula
 [{MnL(NN)}2(\m-O)(\m-n-RC6H4COO)2]X2.
;
_journal_issue 29
_journal_name_full 'Dalton transactions (Cambridge, England : 2003)'
_journal_page_first 11753
_journal_page_last 11764
_journal_paper_doi 10.1039/c6dt01097k
_journal_volume 45
_journal_year 2016
_chemical_formula_moiety '2(C36 H32 Mn2 N5 O11), 2(N O3), C2 H3 N, H2 O'
_chemical_formula_sum 'C74 H69 Mn4 N13 O29'
_chemical_formula_weight 1824.18
_chemical_name_systematic
;
 ?
;
_space_group_IT_number 2
_symmetry_cell_setting triclinic
_symmetry_space_group_name_Hall '-P 1'
_symmetry_space_group_name_H-M 'P -1'
_atom_sites_solution_hydrogens geom
_atom_sites_solution_primary direct
_atom_sites_solution_secondary difmap
_audit_creation_method SHELXL-97
_audit_update_record
;
2016-03-18 deposited with the CCDC.
2016-05-30 downloaded from the CCDC.
;
_cell_angle_alpha 114.076(4)
_cell_angle_beta 97.913(4)
_cell_angle_gamma 94.134(4)
_cell_formula_units_Z 1
_cell_length_a 9.8493(9)
_cell_length_b 14.2702(14)
_cell_length_c 15.7977(16)
_cell_measurement_reflns_used 9983
_cell_measurement_temperature 100(2)
_cell_measurement_theta_max 26.42
_cell_measurement_theta_min 2.32
_cell_volume 1987.6(3)
_computing_cell_refinement 'Bruker SAINT'
_computing_data_collection 'Bruker APEX2'
_computing_data_reduction 'Bruker SAINT'
_computing_molecular_graphics 'Bruker SHELXTL'
_computing_publication_material 'Bruker SHELXTL'
_computing_structure_refinement 'SHELXL-97 (Sheldrick, 1997)'
_computing_structure_solution 'SHELXS-97 (Sheldrick, 1997)'
_diffrn_ambient_temperature 100(2)
_diffrn_measured_fraction_theta_full 0.987
_diffrn_measured_fraction_theta_max 0.987
_diffrn_measurement_device_type 'Bruker APEX-II CCD'
_diffrn_measurement_method '\f and \w scans'
_diffrn_radiation_monochromator multilayer
_diffrn_radiation_source 'high brilliance Incoatec Microfocus Source '
_diffrn_radiation_type MoK\a
_diffrn_radiation_wavelength 0.71073
_diffrn_reflns_av_R_equivalents 0.0598
_diffrn_reflns_av_sigmaI/netI 0.0480
_diffrn_reflns_limit_h_max 12
_diffrn_reflns_limit_h_min -12
_diffrn_reflns_limit_k_max 17
_diffrn_reflns_limit_k_min -17
_diffrn_reflns_limit_l_max 19
_diffrn_reflns_limit_l_min -19
_diffrn_reflns_number 36330
_diffrn_reflns_theta_full 26.52
_diffrn_reflns_theta_max 26.52
_diffrn_reflns_theta_min 2.32
_exptl_absorpt_coefficient_mu 0.713
_exptl_absorpt_correction_T_max 0.7454
_exptl_absorpt_correction_T_min 0.6534
_exptl_absorpt_correction_type empirical
_exptl_absorpt_process_details sadabs
_exptl_crystal_colour green
_exptl_crystal_density_diffrn 1.524
_exptl_crystal_density_method 'not measured'
_exptl_crystal_description needle
_exptl_crystal_F_000 936
_exptl_crystal_size_max 0.42
_exptl_crystal_size_mid 0.20
_exptl_crystal_size_min 0.05
_refine_diff_density_max 1.411
_refine_diff_density_min -0.862
_refine_diff_density_rms 0.134
_refine_ls_extinction_method none
_refine_ls_goodness_of_fit_ref 1.158
_refine_ls_hydrogen_treatment mixed
_refine_ls_matrix_type full
_refine_ls_number_parameters 556
_refine_ls_number_reflns 8150
_refine_ls_number_restraints 63
_refine_ls_restrained_S_all 1.167
_refine_ls_R_factor_all 0.1058
_refine_ls_R_factor_gt 0.0842
_refine_ls_shift/su_max 0.000
_refine_ls_shift/su_mean 0.000
_refine_ls_structure_factor_coef Fsqd
_refine_ls_weighting_details 'calc w=1/[\s^2^(Fo^2^)+(0.0949P)^2^+12.7747P] where P=(Fo^2^+2Fc^2^)/3'
_refine_ls_weighting_scheme calc
_refine_ls_wR_factor_gt 0.2440
_refine_ls_wR_factor_ref 0.2564
_reflns_number_gt 6321
_reflns_number_total 8150
_reflns_threshold_expression >2\s(I)
_cod_data_source_file c6dt01097k2.cif
_cod_data_source_block compound_4
_cod_depositor_comments 'Adding full bibliography for 7039349--7039353.cif.'
_cod_original_sg_symbol_H-M P-1
_cod_database_code 7039350

loop_
_symmetry_equiv_pos_as_xyz
'x, y, z'
'-x, -y, -z'

loop_
_atom_site_label
_atom_site_type_symbol
_atom_site_fract_x
_atom_site_fract_y
_atom_site_fract_z
_atom_site_U_iso_or_equiv
_atom_site_adp_type
_atom_site_occupancy
_atom_site_symmetry_multiplicity
_atom_site_calc_flag
_atom_site_refinement_flags
_atom_site_disorder_assembly
_atom_site_disorder_group
N6 N -0.0061(17) 0.8501(11) 0.1137(10) 0.147(6) Uani 1 1 d DU . .
O12 O 0.0447(18) 0.9292(11) 0.1070(10) 0.182(6) Uani 1 1 d DU . .
O13 O 0.0424(13) 0.8382(9) 0.1809(9) 0.137(4) Uani 1 1 d DU . .
O14 O -0.0990(13) 0.7887(10) 0.0538(11) 0.158(6) Uani 1 1 d DU . .
C1W C 0.398(3) 0.903(3) 0.1499(18) 0.163(18) Uani 0.50 1 d PD A 1
C2W C 0.521(3) 0.969(2) 0.218(3) 0.23(3) Uani 0.50 1 d PD A 1
N1W N 0.6044(14) 1.0233(10) 0.2843(9) 0.123(4) Uani 0.50 1 d PD A 1
O2W O 0.6044(14) 1.0233(10) 0.2843(9) 0.123(4) Uani 0.50 1 d P B 2
N5 N 0.6126(8) 0.7261(6) 0.2478(5) 0.0564(18) Uani 1 1 d U . .
O7 O 0.4870(6) 0.7016(5) 0.2181(4) 0.0522(13) Uani 1 1 d U . .
O8 O 0.6795(7) 0.6836(5) 0.2895(5) 0.0639(17) Uani 1 1 d U . .
O9 O 0.6830(8) 0.7877(6) 0.2239(5) 0.078(2) Uani 1 1 d U . .
Mn1 Mn 0.14051(9) 0.73860(7) 0.36822(6) 0.0210(2) Uani 1 1 d . . .
Mn2 Mn 0.32262(9) 0.59414(7) 0.23440(6) 0.0246(2) Uani 1 1 d U . .
O1 O 0.2278(4) 0.7010(3) 0.2702(3) 0.0244(9) Uani 1 1 d . . .
O2 O 0.0492(4) 0.5998(3) 0.3451(3) 0.0267(9) Uani 1 1 d . . .
O3 O 0.1541(4) 0.4880(3) 0.2382(3) 0.0259(9) Uani 1 1 d . . .
O4 O 0.3109(4) 0.7215(3) 0.4625(3) 0.0277(9) Uani 1 1 d . . .
O5 O 0.4197(5) 0.6103(4) 0.3578(3) 0.0320(10) Uani 1 1 d . . .
O6 O -0.0377(5) 0.7667(4) 0.2890(3) 0.0407(12) Uani 1 1 d D . .
H6A H -0.013(6) 0.785(5) 0.241(3) 0.049 Uiso 1 1 d D . .
H6B H -0.134(2) 0.743(6) 0.280(4) 0.049 Uiso 1 1 d D . .
C1 C 0.0661(6) 0.5085(4) 0.2907(4) 0.0211(11) Uani 1 1 d . . .
C2 C -0.0238(6) 0.4211(5) 0.2932(4) 0.0237(12) Uani 1 1 d . . .
C3 C -0.0346(7) 0.3226(5) 0.2220(5) 0.0319(14) Uani 1 1 d . . .
H3 H 0.0108 0.3119 0.1716 0.038 Uiso 1 1 calc R . .
C4 C -0.1127(8) 0.2392(6) 0.2251(6) 0.0435(17) Uani 1 1 d . . .
C5 C -0.1768(8) 0.2548(6) 0.3003(6) 0.0467(19) Uani 1 1 d . . .
H5 H -0.2267 0.1988 0.3034 0.056 Uiso 1 1 calc R . .
C6 C -0.1680(8) 0.3548(6) 0.3730(6) 0.0460(18) Uani 1 1 d . . .
H6 H -0.2134 0.3652 0.4233 0.055 Uiso 1 1 calc R . .
C7 C -0.0919(7) 0.4369(5) 0.3689(5) 0.0301(13) Uani 1 1 d . . .
H7 H -0.0856 0.5032 0.4166 0.036 Uiso 1 1 calc R . .
C8 C 0.4041(6) 0.6659(4) 0.4404(4) 0.0223(12) Uani 1 1 d . . .
C9 C 0.5085(6) 0.6659(5) 0.5193(4) 0.0221(12) Uani 1 1 d . . .
C10 C 0.5050(6) 0.7348(5) 0.6108(4) 0.0287(13) Uani 1 1 d . . .
H10 H 0.4413 0.7816 0.6223 0.034 Uiso 1 1 calc R . .
C11 C 0.5973(8) 0.7338(6) 0.6856(5) 0.0383(16) Uani 1 1 d . . .
C12 C 0.6891(8) 0.6641(6) 0.6688(5) 0.0438(18) Uani 1 1 d . . .
H12 H 0.7499 0.6634 0.7190 0.053 Uiso 1 1 calc R . .
C13 C 0.6926(7) 0.5939(5) 0.5770(5) 0.0330(14) Uani 1 1 d . . .
H13 H 0.7546 0.5460 0.5659 0.040 Uiso 1 1 calc R . .
C14 C 0.6025(7) 0.5961(5) 0.5019(5) 0.0300(13) Uani 1 1 d . . .
H14 H 0.6056 0.5507 0.4403 0.036 Uiso 1 1 calc R . .
N1 N 0.2335(6) 0.8917(4) 0.4194(4) 0.0356(13) Uani 1 1 d . . .
C15 C 0.3233(9) 0.9288(6) 0.3800(6) 0.0492(19) Uani 1 1 d . . .
H15 H 0.3442 0.8851 0.3224 0.059 Uiso 1 1 calc R . .
C16 C 0.3857(10) 1.0318(7) 0.4241(8) 0.062(2) Uani 1 1 d . . .
H16 H 0.4494 1.0559 0.3967 0.074 Uiso 1 1 calc R . .
C17 C 0.3530(10) 1.0985(7) 0.5087(7) 0.061(2) Uani 1 1 d . . .
H17 H 0.3933 1.1676 0.5381 0.074 Uiso 1 1 calc R . .
C18 C 0.2605(10) 1.0608(7) 0.5481(7) 0.056(2) Uani 1 1 d . . .
H18 H 0.2364 1.1043 0.6046 0.067 Uiso 1 1 calc R . .
C19 C 0.2026(8) 0.9568(5) 0.5033(5) 0.0373(15) Uani 1 1 d . . .
N2 N 0.0521(5) 0.8100(4) 0.4850(4) 0.0295(11) Uani 1 1 d . . .
C20 C 0.1033(6) 0.9112(4) 0.5407(4) 0.0245(12) Uani 1 1 d . . .
C21 C 0.0570(9) 0.9661(6) 0.6243(6) 0.0473(19) Uani 1 1 d . . .
H21 H 0.0944 1.0348 0.6621 0.057 Uiso 1 1 calc R . .
C22 C -0.0423(10) 0.9189(6) 0.6498(6) 0.051(2) Uani 1 1 d . . .
H22 H -0.0733 0.9555 0.7057 0.061 Uiso 1 1 calc R . .
C23 C -0.0994(10) 0.8158(7) 0.5937(6) 0.055(2) Uani 1 1 d . . .
H23 H -0.1693 0.7831 0.6104 0.066 Uiso 1 1 calc R . .
C24 C -0.0480(8) 0.7636(6) 0.5117(6) 0.0455(18) Uani 1 1 d . . .
H24 H -0.0835 0.6945 0.4740 0.055 Uiso 1 1 calc R . .
N3 N 0.2488(6) 0.5565(4) 0.0954(4) 0.0305(12) Uani 1 1 d . . .
C25 C 0.1594(7) 0.6098(6) 0.0653(5) 0.0374(15) Uani 1 1 d . . .
H25 H 0.1318 0.6684 0.1090 0.045 Uiso 1 1 calc R . .
C26 C 0.1091(10) 0.5770(7) -0.0304(6) 0.053(2) Uani 1 1 d . . .
H26 H 0.0499 0.6146 -0.0507 0.064 Uiso 1 1 calc R . .
C27 C 0.1476(10) 0.4883(8) -0.0953(6) 0.061(3) Uani 1 1 d . . .
H27 H 0.1108 0.4643 -0.1591 0.073 Uiso 1 1 calc R . .
C28 C 0.2403(10) 0.4358(8) -0.0653(6) 0.062(3) Uani 1 1 d . . .
H28 H 0.2692 0.3775 -0.1087 0.074 Uiso 1 1 calc R . .
C29 C 0.2903(9) 0.4709(7) 0.0310(5) 0.048(2) Uani 1 1 d . . .
N4 N 0.4254(6) 0.4724(5) 0.1672(4) 0.0382(14) Uani 1 1 d . . .
C30 C 0.3920(8) 0.4275(6) 0.0702(4) 0.0355(15) Uani 1 1 d U . .
C31 C 0.4582(10) 0.3422(7) 0.0190(6) 0.060(2) Uani 1 1 d U . .
H31 H 0.4336 0.3082 -0.0463 0.072 Uiso 1 1 calc R . .
C32 C 0.5572(10) 0.3102(8) 0.0653(6) 0.058(2) Uani 1 1 d . . .
H32 H 0.6030 0.2562 0.0312 0.070 Uiso 1 1 calc R . .
C33 C 0.5909(9) 0.3566(7) 0.1624(6) 0.054(2) Uani 1 1 d . . .
H33 H 0.6582 0.3341 0.1942 0.065 Uiso 1 1 calc R . .
C34 C 0.5219(8) 0.4378(7) 0.2117(5) 0.0458(19) Uani 1 1 d . . .
H34 H 0.5430 0.4690 0.2772 0.055 Uiso 1 1 calc R . .
O10 O -0.1218(7) 0.1424(5) 0.1535(5) 0.0701(19) Uani 1 1 d U . .
C35 C -0.2216(16) 0.0591(10) 0.1389(10) 0.103(5) Uani 1 1 d U . .
H35A H -0.2108 -0.0010 0.0845 0.155 Uiso 1 1 calc R . .
H35B H -0.3125 0.0772 0.1290 0.155 Uiso 1 1 calc R . .
H35C H -0.2095 0.0442 0.1933 0.155 Uiso 1 1 calc R . .
O11 O 0.5889(6) 0.8081(5) 0.7724(4) 0.0571(15) Uani 1 1 d . . .
C36 C 0.7027(11) 0.8216(9) 0.8499(7) 0.075(3) Uani 1 1 d . . .
H36A H 0.6887 0.8759 0.9075 0.113 Uiso 1 1 calc R . .
H36B H 0.7895 0.8397 0.8354 0.113 Uiso 1 1 calc R . .
H36C H 0.7036 0.7580 0.8572 0.113 Uiso 1 1 calc R . .

loop_
_atom_site_aniso_label
_atom_site_aniso_U_11
_atom_site_aniso_U_22
_atom_site_aniso_U_33
_atom_site_aniso_U_23
_atom_site_aniso_U_13
_atom_site_aniso_U_12
N6 0.204(16) 0.121(12) 0.175(15) 0.091(11) 0.111(12) 0.057(11)
O12 0.261(18) 0.147(12) 0.152(11) 0.068(10) 0.061(11) 0.037(12)
O13 0.154(11) 0.130(9) 0.180(12) 0.099(9) 0.075(9) 0.062(8)
O14 0.110(10) 0.108(9) 0.247(16) 0.072(10) 0.009(10) 0.020(7)
C1W 0.16(4) 0.25(5) 0.10(2) 0.08(3) 0.06(2) 0.11(4)
C2W 0.14(3) 0.08(2) 0.32(6) 0.01(3) -0.16(4) 0.00(2)
N1W 0.133(11) 0.119(9) 0.139(10) 0.067(8) 0.045(9) 0.035(8)
O2W 0.133(11) 0.119(9) 0.139(10) 0.067(8) 0.045(9) 0.035(8)
N5 0.045(4) 0.061(4) 0.048(4) 0.009(3) 0.006(3) 0.005(4)
O7 0.037(3) 0.064(3) 0.053(3) 0.023(2) 0.007(2) 0.004(2)
O8 0.048(4) 0.072(4) 0.063(4) 0.022(3) 0.001(3) 0.007(3)
O9 0.058(4) 0.074(5) 0.085(5) 0.019(4) 0.014(4) -0.006(4)
Mn1 0.0166(4) 0.0217(5) 0.0262(5) 0.0107(4) 0.0055(3) 0.0047(3)
Mn2 0.0206(5) 0.0344(5) 0.0245(5) 0.0160(4) 0.0071(3) 0.0112(4)
O1 0.020(2) 0.030(2) 0.029(2) 0.0173(18) 0.0059(16) 0.0070(17)
O2 0.027(2) 0.023(2) 0.031(2) 0.0103(18) 0.0097(18) 0.0039(17)
O3 0.025(2) 0.027(2) 0.028(2) 0.0129(18) 0.0072(17) 0.0074(17)
O4 0.023(2) 0.032(2) 0.031(2) 0.0149(19) 0.0068(17) 0.0091(18)
O5 0.028(2) 0.042(3) 0.030(2) 0.018(2) 0.0045(18) 0.012(2)
O6 0.033(3) 0.043(3) 0.041(3) 0.014(2) 0.000(2) 0.009(2)
C1 0.022(3) 0.026(3) 0.019(3) 0.011(2) 0.005(2) 0.007(2)
C2 0.022(3) 0.025(3) 0.026(3) 0.013(2) 0.001(2) 0.004(2)
C3 0.029(3) 0.035(4) 0.035(3) 0.019(3) 0.002(3) 0.009(3)
C4 0.041(4) 0.036(4) 0.053(5) 0.020(3) 0.003(3) 0.009(3)
C5 0.038(4) 0.047(4) 0.064(5) 0.033(4) 0.008(4) 0.006(3)
C6 0.042(4) 0.055(5) 0.050(4) 0.030(4) 0.014(3) 0.000(4)
C7 0.028(3) 0.033(3) 0.031(3) 0.014(3) 0.007(3) 0.004(3)
C8 0.019(3) 0.025(3) 0.029(3) 0.016(2) 0.005(2) 0.003(2)
C9 0.017(3) 0.027(3) 0.025(3) 0.014(2) 0.003(2) 0.001(2)
C10 0.021(3) 0.033(3) 0.032(3) 0.014(3) 0.005(2) 0.005(2)
C11 0.036(4) 0.041(4) 0.036(4) 0.015(3) 0.004(3) 0.004(3)
C12 0.033(4) 0.059(5) 0.043(4) 0.025(4) 0.003(3) 0.011(3)
C13 0.028(3) 0.036(4) 0.032(3) 0.013(3) -0.001(3) 0.007(3)
C14 0.026(3) 0.034(3) 0.029(3) 0.013(3) 0.003(3) 0.004(3)
N1 0.031(3) 0.034(3) 0.047(3) 0.022(3) 0.008(3) 0.006(2)
C15 0.046(5) 0.045(4) 0.063(5) 0.027(4) 0.016(4) 0.010(4)
C16 0.059(6) 0.051(5) 0.087(7) 0.038(5) 0.023(5) 0.002(4)
C17 0.060(6) 0.048(5) 0.075(6) 0.026(5) 0.015(5) 0.001(4)
C18 0.059(6) 0.046(5) 0.055(5) 0.018(4) 0.005(4) -0.004(4)
C19 0.038(4) 0.032(4) 0.040(4) 0.015(3) 0.003(3) 0.004(3)
N2 0.025(3) 0.031(3) 0.036(3) 0.016(2) 0.008(2) 0.009(2)
C20 0.031(3) 0.015(3) 0.026(3) 0.007(2) 0.004(2) 0.008(2)
C21 0.065(5) 0.034(4) 0.042(4) 0.014(3) 0.007(4) 0.017(4)
C22 0.064(6) 0.040(4) 0.049(5) 0.014(4) 0.023(4) 0.020(4)
C23 0.059(5) 0.056(5) 0.057(5) 0.024(4) 0.029(4) 0.018(4)
C24 0.041(4) 0.043(4) 0.054(5) 0.017(4) 0.021(4) 0.010(3)
N3 0.031(3) 0.042(3) 0.028(3) 0.020(2) 0.013(2) 0.016(2)
C25 0.037(4) 0.045(4) 0.037(4) 0.021(3) 0.011(3) 0.016(3)
C26 0.060(5) 0.070(6) 0.041(4) 0.031(4) 0.010(4) 0.032(4)
C27 0.073(6) 0.080(6) 0.033(4) 0.023(4) 0.008(4) 0.039(5)
C28 0.073(6) 0.080(6) 0.032(4) 0.020(4) 0.008(4) 0.038(5)
C29 0.052(5) 0.063(5) 0.034(4) 0.021(4) 0.009(3) 0.027(4)
N4 0.037(3) 0.052(4) 0.031(3) 0.019(3) 0.010(2) 0.022(3)
C30 0.043(4) 0.049(4) 0.025(3) 0.020(3) 0.016(3) 0.027(3)
C31 0.071(5) 0.067(5) 0.040(4) 0.017(4) 0.010(4) 0.032(4)
C32 0.066(6) 0.070(6) 0.047(5) 0.027(4) 0.014(4) 0.038(5)
C33 0.053(5) 0.070(6) 0.048(5) 0.027(4) 0.016(4) 0.034(4)
C34 0.048(5) 0.060(5) 0.036(4) 0.023(4) 0.010(3) 0.026(4)
O10 0.062(4) 0.036(3) 0.092(5) 0.015(3) -0.008(4) -0.002(3)
C35 0.121(11) 0.068(8) 0.104(10) 0.033(7) 0.005(8) -0.033(6)
O11 0.050(3) 0.072(4) 0.039(3) 0.014(3) 0.005(3) 0.014(3)
C36 0.069(7) 0.085(7) 0.050(5) 0.009(5) -0.001(5) 0.018(6)

loop_
_atom_type_symbol
_atom_type_description
_atom_type_scat_dispersion_real
_atom_type_scat_dispersion_imag
_atom_type_scat_source
C C 0.0033 0.0016 'International Tables Vol C Tables 4.2.6.8 and 6.1.1.4'
Mn Mn 0.3368 0.7283 'International Tables Vol C Tables 4.2.6.8 and 6.1.1.4'
N N 0.0061 0.0033 'International Tables Vol C Tables 4.2.6.8 and 6.1.1.4'
O O 0.0106 0.0060 'International Tables Vol C Tables 4.2.6.8 and 6.1.1.4'
H H 0.0000 0.0000 'International Tables Vol C Tables 4.2.6.8 and 6.1.1.4'

loop_
_geom_angle_atom_site_label_1
_geom_angle_atom_site_label_2
_geom_angle_atom_site_label_3
_geom_angle
O13 N6 O14 122.2(12)
O13 N6 O12 116.5(12)
O14 N6 O12 121.3(12)
N1W C2W C1W 168(5)
O8 N5 O7 122.8(8)
O8 N5 O9 116.2(8)
O7 N5 O9 120.3(8)
N5 O7 Mn2 133.7(6)
O1 Mn1 O2 98.72(18)
O1 Mn1 N2 169.2(2)
O2 Mn1 N2 91.97(19)
O1 Mn1 N1 91.2(2)
O2 Mn1 N1 169.0(2)
N2 Mn1 N1 78.2(2)
O1 Mn1 O6 91.87(19)
O2 Mn1 O6 92.35(19)
N2 Mn1 O6 86.2(2)
N1 Mn1 O6 92.0(2)
O1 Mn1 O4 94.41(17)
O2 Mn1 O4 88.81(17)
N2 Mn1 O4 87.24(19)
N1 Mn1 O4 85.7(2)
O6 Mn1 O4 173.36(18)
O1 Mn1 Mn2 27.59(13)
O2 Mn1 Mn2 79.15(12)
N2 Mn1 Mn2 159.98(15)
N1 Mn1 Mn2 108.52(17)
O6 Mn1 Mn2 111.86(14)
O4 Mn1 Mn2 74.78(11)
O1 Mn2 O5 100.17(19)
O1 Mn2 N3 91.2(2)
O5 Mn2 N3 168.4(2)
O1 Mn2 N4 168.4(2)
O5 Mn2 N4 90.7(2)
N3 Mn2 N4 77.8(2)
O1 Mn2 O3 92.89(17)
O5 Mn2 O3 90.68(18)
N3 Mn2 O3 91.22(19)
N4 Mn2 O3 91.0(2)
O1 Mn2 O7 86.4(2)
O5 Mn2 O7 94.2(2)
N3 Mn2 O7 83.9(2)
N4 Mn2 O7 88.8(2)
O3 Mn2 O7 175.09(18)
O1 Mn2 Mn1 27.67(13)
O5 Mn2 Mn1 79.45(14)
N3 Mn2 Mn1 112.11(15)
N4 Mn2 Mn1 162.63(18)
O3 Mn2 Mn1 75.02(11)
O7 Mn2 Mn1 106.01(16)
Mn2 O1 Mn1 124.7(2)
C1 O2 Mn1 132.3(4)
C1 O3 Mn2 128.1(4)
C8 O4 Mn1 127.7(4)
C8 O5 Mn2 131.7(4)
Mn1 O6 H6A 112(4)
Mn1 O6 H6B 131(4)
H6A O6 H6B 113.8(14)
O3 C1 O2 124.5(5)
O3 C1 C2 118.8(5)
O2 C1 C2 116.7(5)
C3 C2 C7 119.7(6)
C3 C2 C1 119.5(6)
C7 C2 C1 120.8(5)
C2 C3 C4 120.4(7)
C2 C3 H3 119.8
C4 C3 H3 119.8
C5 C4 O10 121.1(8)
C5 C4 C3 119.6(7)
O10 C4 C3 119.3(8)
C4 C5 C6 120.6(7)
C4 C5 H5 119.7
C6 C5 H5 119.7
C7 C6 C5 119.4(7)
C7 C6 H6 120.3
C5 C6 H6 120.3
C6 C7 C2 120.2(6)
C6 C7 H7 119.9
C2 C7 H7 119.9
O4 C8 O5 126.0(5)
O4 C8 C9 117.4(5)
O5 C8 C9 116.6(5)
C14 C9 C10 120.3(5)
C14 C9 C8 121.1(5)
C10 C9 C8 118.5(5)
C9 C10 C11 119.7(6)
C9 C10 H10 120.1
C11 C10 H10 120.1
C12 C11 O11 125.1(7)
C12 C11 C10 120.1(7)
O11 C11 C10 114.8(7)
C11 C12 C13 120.5(7)
C11 C12 H12 119.8
C13 C12 H12 119.8
C14 C13 C12 119.6(6)
C14 C13 H13 120.2
C12 C13 H13 120.2
C9 C14 C13 119.8(6)
C9 C14 H14 120.1
C13 C14 H14 120.1
C15 N1 C19 118.9(7)
C15 N1 Mn1 126.2(5)
C19 N1 Mn1 114.8(5)
N1 C15 C16 120.9(8)
N1 C15 H15 119.5
C16 C15 H15 119.5
C17 C16 C15 120.2(8)
C17 C16 H16 119.9
C15 C16 H16 119.9
C18 C17 C16 118.7(9)
C18 C17 H17 120.6
C16 C17 H17 120.6
C17 C18 C19 119.6(9)
C17 C18 H18 120.2
C19 C18 H18 120.2
N1 C19 C18 121.6(7)
N1 C19 C20 115.6(6)
C18 C19 C20 122.8(7)
C24 N2 C20 118.3(6)
C24 N2 Mn1 125.5(5)
C20 N2 Mn1 116.2(4)
N2 C20 C21 121.4(6)
N2 C20 C19 114.7(5)
C21 C20 C19 123.8(6)
C22 C21 C20 119.5(7)
C22 C21 H21 120.2
C20 C21 H21 120.2
C21 C22 C23 120.8(8)
C21 C22 H22 119.6
C23 C22 H22 119.6
C24 C23 C22 117.5(8)
C24 C23 H23 121.2
C22 C23 H23 121.2
N2 C24 C23 122.4(8)
N2 C24 H24 118.8
C23 C24 H24 118.8
C25 N3 C29 119.8(6)
C25 N3 Mn2 123.7(5)
C29 N3 Mn2 116.5(4)
N3 C25 C26 120.4(7)
N3 C25 H25 119.8
C26 C25 H25 119.8
C27 C26 C25 119.8(7)
C27 C26 H26 120.1
C25 C26 H26 120.1
C28 C27 C26 119.9(8)
C28 C27 H27 120.1
C26 C27 H27 120.1
C27 C28 C29 119.2(8)
C27 C28 H28 120.4
C29 C28 H28 120.4
N3 C29 C28 120.9(7)
N3 C29 C30 114.5(6)
C28 C29 C30 124.5(7)
C34 N4 C30 120.3(6)
C34 N4 Mn2 124.2(5)
C30 N4 Mn2 115.4(4)
N4 C30 C29 115.4(6)
N4 C30 C31 118.5(6)
C29 C30 C31 126.1(7)
C32 C31 C30 120.1(8)
C32 C31 H31 120.0
C30 C31 H31 120.0
C31 C32 C33 120.8(8)
C31 C32 H32 119.6
C33 C32 H32 119.6
C32 C33 C34 118.4(8)
C32 C33 H33 120.8
C34 C33 H33 120.8
N4 C34 C33 121.8(7)
N4 C34 H34 119.1
C33 C34 H34 119.1
C4 O10 C35 123.1(9)
O10 C35 H35A 109.5
O10 C35 H35B 109.5
H35A C35 H35B 109.5
O10 C35 H35C 109.5
H35A C35 H35C 109.5
H35B C35 H35C 109.5
C11 O11 C36 115.5(7)
O11 C36 H36A 109.5
O11 C36 H36B 109.5
H36A C36 H36B 109.5
O11 C36 H36C 109.5
H36A C36 H36C 109.5
H36B C36 H36C 109.5

loop_
_geom_bond_atom_site_label_1
_geom_bond_atom_site_label_2
_geom_bond_distance
N6 O13 1.184(12)
N6 O14 1.213(12)
N6 O12 1.252(13)
C1W C2W 1.469(9)
C2W N1W 1.177(9)
N5 O8 1.225(10)
N5 O7 1.232(9)
N5 O9 1.284(10)
O7 Mn2 2.262(6)
Mn1 O1 1.783(4)
Mn1 O2 1.982(4)
Mn1 N2 2.058(5)
Mn1 N1 2.081(6)
Mn1 O6 2.171(5)
Mn1 O4 2.182(4)
Mn1 Mn2 3.1555(12)
Mn2 O1 1.779(4)
Mn2 O5 1.964(4)
Mn2 N3 2.045(5)
Mn2 N4 2.054(6)
Mn2 O3 2.189(4)
O2 C1 1.274(7)
O3 C1 1.250(7)
O4 C8 1.249(7)
O5 C8 1.258(7)
O6 H6A 0.952(9)
O6 H6B 0.957(10)
C1 C2 1.494(8)
C2 C3 1.382(9)
C2 C7 1.397(9)
C3 C4 1.391(10)
C3 H3 0.9300
C4 C5 1.367(12)
C4 O10 1.370(10)
C5 C6 1.407(12)
C5 H5 0.9300
C6 C7 1.374(10)
C6 H6 0.9300
C7 H7 0.9300
C8 C9 1.502(8)
C9 C14 1.379(9)
C9 C10 1.384(9)
C10 C11 1.394(9)
C10 H10 0.9300
C11 C12 1.362(11)
C11 O11 1.367(9)
C12 C13 1.393(10)
C12 H12 0.9300
C13 C14 1.393(9)
C13 H13 0.9300
C14 H14 0.9300
N1 C15 1.343(10)
N1 C19 1.364(9)
C15 C16 1.393(12)
C15 H15 0.9300
C16 C17 1.386(14)
C16 H16 0.9300
C17 C18 1.366(13)
C17 H17 0.9300
C18 C19 1.392(11)
C18 H18 0.9300
C19 C20 1.453(9)
N2 C24 1.355(9)
N2 C20 1.360(8)
C20 C21 1.393(10)
C21 C22 1.344(12)
C21 H21 0.9300
C22 C23 1.396(12)
C22 H22 0.9300
C23 C24 1.391(11)
C23 H23 0.9300
C24 H24 0.9300
N3 C25 1.362(9)
N3 C29 1.366(10)
C25 C26 1.390(10)
C25 H25 0.9300
C26 C27 1.384(12)
C26 H26 0.9300
C27 C28 1.375(12)
C27 H27 0.9300
C28 C29 1.394(11)
C28 H28 0.9300
C29 C30 1.414(10)
N4 C34 1.345(9)
N4 C30 1.377(8)
C30 C31 1.420(11)
C31 C32 1.354(12)
C31 H31 0.9300
C32 C33 1.379(12)
C32 H32 0.9300
C33 C34 1.391(11)
C33 H33 0.9300
C34 H34 0.9300
O10 C35 1.406(12)
C35 H35A 0.9600
C35 H35B 0.9600
C35 H35C 0.9600
O11 C36 1.481(11)
C36 H36A 0.9600
C36 H36B 0.9600
C36 H36C 0.9600
